data_4065167
loop_
_publ_author_name
'Coe, Benjamin J.'
'Fielden, John'
'Foxon, Simon P.'
'Asselberghs, Inge'
'Clays, Koen'
'Van Cleuvenbergen, Stijn'
'Brunschwig, Bruce S.'

_publ_section_title
;
 Ferrocenyl Diquat Derivatives: Nonlinear Optical Activity, Multiple Redox
 States, and Unusual Reactivity
;
_journal_issue 21
_journal_name_full Organometallics
_journal_page_first 5731
_journal_paper_doi 10.1021/om200604f
_journal_volume 30
_journal_year 2011
_chemical_formula_moiety 'C25 H24 Fe N2, 2(C3 H6 O), 2(F6 P)'
_chemical_formula_sum 'C31 H36 F12 Fe N2 O2 P2'
_chemical_formula_weight 814.41
_space_group_IT_number 14
_symmetry_cell_setting monoclinic
_symmetry_space_group_name_Hall '-P 2ybc'
_symmetry_space_group_name_H-M 'P 1 21/c 1'
_atom_sites_solution_hydrogens geom
_atom_sites_solution_primary direct
_atom_sites_solution_secondary difmap
_audit_creation_method SHELXL-97
_cell_angle_alpha 90.00
_cell_angle_beta 111.99(1)
_cell_angle_gamma 90.00
_cell_formula_units_Z 4
_cell_length_a 19.543(2)
_cell_length_b 9.079(1)
_cell_length_c 20.569(2)
_cell_measurement_reflns_used 3551
_cell_measurement_temperature 100(2)
_cell_measurement_theta_max 27.8704
_cell_measurement_theta_min 2.7558
_cell_volume 3384.1(7)
_computing_cell_refinement
; 
CrysAlisPro, Oxford Diffraction Ltd.,
Version 1.171.33.31 (release 08-01-2009 CrysAlis171 .NET)
(compiled Jan  8 2009,16:24:04)
;
_computing_data_collection
; 
CrysAlisPro, Oxford Diffraction Ltd.,
Version 1.171.33.31 (release 08-01-2009 CrysAlis171 .NET)
(compiled Jan  8 2009,16:24:04)
;
_computing_data_reduction
; 
CrysAlisPro, Oxford Diffraction Ltd.,
Version 1.171.33.31 (release 08-01-2009 CrysAlis171 .NET)
(compiled Jan  8 2009,16:24:04)
;
_computing_molecular_graphics 'SHELXTL (Bruker, 2001)'
_computing_publication_material 'SHELXL-97 (Sheldrick, 1997)'
_computing_structure_refinement 'SHELXL-97 (Sheldrick, 1997)'
_computing_structure_solution 'SIR2004 (Burla, 2003)'
_diffrn_ambient_temperature 100(2)
_diffrn_detector_area_resol_mean 8.3367
_diffrn_measured_fraction_theta_full 0.998
_diffrn_measured_fraction_theta_max 0.998
_diffrn_measurement_device_type 'Oxford Diffraction Xcalibur2'
_diffrn_measurement_method '\w scans'
_diffrn_radiation_monochromator graphite
_diffrn_radiation_source 'Enhance (Mo) X-ray Source'
_diffrn_radiation_type MoK\a
_diffrn_radiation_wavelength 0.71073
_diffrn_reflns_av_R_equivalents 0.0585
_diffrn_reflns_av_sigmaI/netI 0.1193
_diffrn_reflns_limit_h_max 23
_diffrn_reflns_limit_h_min -22
_diffrn_reflns_limit_k_max 10
_diffrn_reflns_limit_k_min -10
_diffrn_reflns_limit_l_max 15
_diffrn_reflns_limit_l_min -24
_diffrn_reflns_number 11663
_diffrn_reflns_theta_full 25.03
_diffrn_reflns_theta_max 25.03
_diffrn_reflns_theta_min 3.01
_exptl_absorpt_coefficient_mu 0.640
_exptl_absorpt_correction_T_max 1.00000
_exptl_absorpt_correction_T_min 0.68967
_exptl_absorpt_correction_type multi-scan
_exptl_absorpt_process_details
; 
CrysAlis RED, Oxford Diffraction Ltd.,
Version 1.171.33.31 (release 08-01-2009 CrysAlis171 .NET)
(compiled Jan  8 2009,16:24:04)
Empirical absorption correction using spherical harmonics,
 implemented in SCALE3 ABSPACK scaling algorithm.
;
_exptl_crystal_colour 'dark green'
_exptl_crystal_density_diffrn 1.598
_exptl_crystal_density_method 'not measured'
_exptl_crystal_description plate
_exptl_crystal_F_000 1664
_exptl_crystal_size_max 0.30
_exptl_crystal_size_mid 0.12
_exptl_crystal_size_min 0.04
_refine_diff_density_max 0.552
_refine_diff_density_min -0.364
_refine_diff_density_rms 0.071
_refine_ls_extinction_method none
_refine_ls_goodness_of_fit_ref 0.816
_refine_ls_hydrogen_treatment constr
_refine_ls_matrix_type full
_refine_ls_number_parameters 459
_refine_ls_number_reflns 5974
_refine_ls_number_restraints 0
_refine_ls_restrained_S_all 0.816
_refine_ls_R_factor_all 0.0901
_refine_ls_R_factor_gt 0.0433
_refine_ls_shift/su_max 0.001
_refine_ls_shift/su_mean 0.000
_refine_ls_structure_factor_coef Fsqd
_refine_ls_weighting_details 'calc w=1/[\s^2^(Fo^2^)+(0.0349P)^2^+0.0000P] where P=(Fo^2^+2Fc^2^)/3'
_refine_ls_weighting_scheme calc
_refine_ls_wR_factor_gt 0.0795
_refine_ls_wR_factor_ref 0.0862
_reflns_number_gt 3276
_reflns_number_total 5974
_reflns_threshold_expression >2sigma(I)
_cod_data_source_file om200604f_si_002.cif
_cod_data_source_block '[3][PF6]2.2Me2CO'
_cod_original_cell_volume 3384.2(4)
_cod_original_sg_symbol_H-M P2(1)/c
_cod_database_code 4065167

loop_
_symmetry_equiv_pos_as_xyz
'x, y, z'
'-x, y+1/2, -z+1/2'
'-x, -y, -z'
'x, -y-1/2, z-1/2'

loop_
_atom_site_label
_atom_site_type_symbol
_atom_site_fract_x
_atom_site_fract_y
_atom_site_fract_z
_atom_site_U_iso_or_equiv
_atom_site_adp_type
_atom_site_occupancy
_atom_site_symmetry_multiplicity
_atom_site_calc_flag
_atom_site_refinement_flags
C1 C 0.8198(2) 1.2392(4) 1.05511(18) 0.0361(10) Uani 1 1 d .
H1A H 0.8313 1.3384 1.0750 0.054 Uiso 1 1 calc R
H1B H 0.8637 1.1966 1.0502 0.054 Uiso 1 1 calc R
H1C H 0.8045 1.1772 1.0863 0.054 Uiso 1 1 calc R
C2 C 0.75905(19) 1.2474(4) 0.98515(19) 0.0264(9) Uani 1 1 d .
C3 C 0.76644(19) 1.1935(3) 0.92488(18) 0.0238(9) Uani 1 1 d .
H3 H 0.8122 1.1514 0.9282 0.029 Uiso 1 1 calc R
C4 C 0.70982(18) 1.1992(3) 0.86090(19) 0.0205(8) Uani 1 1 d .
C5 C 0.6364(2) 1.3207(4) 0.9126(2) 0.0315(10) Uani 1 1 d .
H5 H 0.5913 1.3674 0.9077 0.038 Uiso 1 1 calc R
C6 C 0.6914(2) 1.3131(4) 0.9767(2) 0.0301(9) Uani 1 1 d .
H6 H 0.6840 1.3528 1.0163 0.036 Uiso 1 1 calc R
C7 C 0.61211(19) 1.2984(4) 0.73142(19) 0.0295(9) Uani 1 1 d .
H7A H 0.5713 1.2999 0.6849 0.035 Uiso 1 1 calc R
H7B H 0.6367 1.3957 0.7396 0.035 Uiso 1 1 calc R
C8 C 0.58276(18) 1.2668(4) 0.78732(18) 0.0314(10) Uani 1 1 d .
H8A H 0.5470 1.3441 0.7874 0.038 Uiso 1 1 calc R
H8B H 0.5569 1.1708 0.7782 0.038 Uiso 1 1 calc R
C9 C 0.71462(18) 1.1359(3) 0.79615(18) 0.0193(8) Uani 1 1 d .
C10 C 0.76613(16) 1.0310(3) 0.79892(17) 0.0174(7) Uani 1 1 d .
H10 H 0.7997 0.9977 0.8431 0.021 Uiso 1 1 calc R
C11 C 0.76983(17) 0.9727(3) 0.73768(17) 0.0195(8) Uani 1 1 d .
C12 C 0.71787(17) 1.0226(3) 0.67396(17) 0.0234(8) Uani 1 1 d .
H12 H 0.7181 0.9847 0.6310 0.028 Uiso 1 1 calc R
C13 C 0.66670(19) 1.1259(4) 0.67352(19) 0.0267(9) Uani 1 1 d .
H13 H 0.6314 1.1587 0.6300 0.032 Uiso 1 1 calc R
C14 C 0.82351(18) 0.8648(3) 0.73669(18) 0.0222(8) Uani 1 1 d .
H14 H 0.8213 0.8339 0.6918 0.027 Uiso 1 1 calc R
C15 C 0.87606(17) 0.8034(3) 0.79202(18) 0.0220(8) Uani 1 1 d .
H15 H 0.8787 0.8318 0.8373 0.026 Uiso 1 1 calc R
C16 C 0.92946(17) 0.6964(3) 0.78776(18) 0.0205(8) Uani 1 1 d .
C17 C 0.98796(18) 0.6327(4) 0.84571(19) 0.0261(9) Uani 1 1 d .
H17 H 1.0011 0.6581 0.8962 0.031 Uiso 1 1 calc R
C18 C 1.02355(18) 0.5268(4) 0.81926(19) 0.0282(9) Uani 1 1 d .
H18 H 1.0661 0.4637 0.8480 0.034 Uiso 1 1 calc R
C19 C 0.98888(17) 0.5239(4) 0.74581(19) 0.0264(8) Uani 1 1 d .
H19 H 1.0025 0.4585 0.7134 0.032 Uiso 1 1 calc R
C20 C 0.93026(18) 0.6279(4) 0.72555(18) 0.0232(9) Uani 1 1 d .
H20 H 0.8958 0.6493 0.6765 0.028 Uiso 1 1 calc R
C21 C 0.81961(18) 0.4376(4) 0.80820(18) 0.0251(9) Uani 1 1 d .
H21 H 0.7875 0.5144 0.8171 0.030 Uiso 1 1 calc R
C22 C 0.87966(18) 0.3648(4) 0.85979(19) 0.0252(9) Uani 1 1 d .
H22 H 0.8974 0.3818 0.9115 0.030 Uiso 1 1 calc R
C23 C 0.91011(19) 0.2638(3) 0.82555(18) 0.0247(9) Uani 1 1 d .
H23 H 0.9532 0.1974 0.8488 0.030 Uiso 1 1 calc R
C24 C 0.86992(18) 0.2754(3) 0.75322(19) 0.0232(8) Uani 1 1 d .
H24 H 0.8794 0.2178 0.7160 0.028 Uiso 1 1 calc R
C25 C 0.81301(18) 0.3819(3) 0.74169(19) 0.0244(9) Uani 1 1 d .
H25 H 0.7754 0.4119 0.6953 0.029 Uiso 1 1 calc R
C26 C 0.6348(3) 0.6530(5) 0.6138(3) 0.094(2) Uani 1 1 d .
H26A H 0.6700 0.6328 0.6614 0.140 Uiso 1 1 calc R
H26B H 0.5859 0.6713 0.6151 0.140 Uiso 1 1 calc R
H26C H 0.6509 0.7399 0.5951 0.140 Uiso 1 1 calc R
C27 C 0.6312(2) 0.5273(5) 0.5693(2) 0.0446(11) Uani 1 1 d .
C28 C 0.5908(3) 0.5476(5) 0.4918(2) 0.0709(15) Uani 1 1 d .
H28A H 0.5902 0.4543 0.4677 0.106 Uiso 1 1 calc R
H28B H 0.6159 0.6229 0.4746 0.106 Uiso 1 1 calc R
H28C H 0.5400 0.5789 0.4825 0.106 Uiso 1 1 calc R
C29 C 0.7978(2) 0.8525(4) 0.0299(2) 0.0395(11) Uani 1 1 d .
H29A H 0.7829 0.8753 0.0693 0.059 Uiso 1 1 calc R
H29B H 0.7591 0.8849 -0.0140 0.059 Uiso 1 1 calc R
H29C H 0.8439 0.9039 0.0362 0.059 Uiso 1 1 calc R
C30 C 0.8089(2) 0.6904(4) 0.02706(19) 0.0302(9) Uani 1 1 d .
C31 C 0.8398(2) 0.6400(4) -0.0252(2) 0.0491(12) Uani 1 1 d .
H31A H 0.8387 0.5322 -0.0275 0.074 Uiso 1 1 calc R
H31B H 0.8909 0.6743 -0.0112 0.074 Uiso 1 1 calc R
H31C H 0.8102 0.6804 -0.0714 0.074 Uiso 1 1 calc R
F1 F 0.97788(10) 0.9969(2) 0.06723(9) 0.0340(5) Uani 1 1 d .
F2 F 0.91482(9) 0.9814(2) -0.05009(9) 0.0333(5) Uani 1 1 d .
F3 F 1.00925(11) 0.8251(2) 0.00380(11) 0.0361(5) Uani 1 1 d .
F4 F 0.52376(11) 1.1669(2) 0.51709(12) 0.0572(7) Uani 1 1 d .
F5 F 0.58391(10) 0.9599(2) 0.51549(11) 0.0447(6) Uani 1 1 d .
F6 F 0.51428(11) 0.9711(3) 0.58023(11) 0.0535(7) Uani 1 1 d .
F7 F 0.59512(11) 0.8630(2) 0.75713(11) 0.0483(6) Uani 1 1 d .
F8 F 0.67008(12) 0.8760(3) 0.86977(11) 0.0569(7) Uani 1 1 d .
F9 F 0.55628(11) 0.7788(3) 0.83966(12) 0.0559(7) Uani 1 1 d .
F10 F 0.65599(14) 0.6352(3) 0.88099(18) 0.1086(13) Uani 1 1 d .
F11 F 0.58031(14) 0.6217(3) 0.76745(16) 0.0799(10) Uani 1 1 d .
F12 F 0.69503(12) 0.7194(2) 0.79765(14) 0.0667(8) Uani 1 1 d .
Fe1 Fe 0.91469(2) 0.47501(5) 0.79126(3) 0.01983(14) Uani 1 1 d .
N1 N 0.64483(15) 1.2634(3) 0.85597(15) 0.0254(7) Uani 1 1 d .
N2 N 0.66556(14) 1.1816(3) 0.73341(15) 0.0211(7) Uani 1 1 d .
O1 O 0.66123(16) 0.4129(3) 0.59250(15) 0.0578(9) Uani 1 1 d .
O2 O 0.79388(14) 0.6071(3) 0.06545(14) 0.0416(7) Uani 1 1 d .
P1 P 1.0000 1.0000 0.0000 0.0231(3) Uani 1 2 d S
P2 P 0.5000 1.0000 0.5000 0.0312(4) Uani 1 2 d S
P3 P 0.62564(5) 0.74750(11) 0.81913(6) 0.0374(3) Uani 1 1 d .

loop_
_atom_site_aniso_label
_atom_site_aniso_U_11
_atom_site_aniso_U_22
_atom_site_aniso_U_33
_atom_site_aniso_U_23
_atom_site_aniso_U_13
_atom_site_aniso_U_12
C1 0.041(2) 0.040(2) 0.030(3) -0.0047(19) 0.016(2) 0.0039(19)
C2 0.031(2) 0.024(2) 0.025(2) -0.0006(17) 0.0108(18) -0.0019(17)
C3 0.024(2) 0.024(2) 0.026(2) 0.0024(17) 0.0134(17) -0.0021(16)
C4 0.0196(19) 0.0136(18) 0.032(2) 0.0054(17) 0.0143(17) 0.0007(15)
C5 0.030(2) 0.031(2) 0.040(3) -0.005(2) 0.019(2) 0.0021(18)
C6 0.035(2) 0.028(2) 0.034(3) -0.0074(18) 0.021(2) 0.0017(18)
C7 0.024(2) 0.034(2) 0.029(2) 0.0027(18) 0.0081(17) 0.0088(17)
C8 0.0177(19) 0.039(2) 0.034(3) 0.0012(19) 0.0063(18) 0.0081(17)
C9 0.0173(18) 0.0182(18) 0.023(2) 0.0020(16) 0.0076(16) -0.0054(15)
C10 0.0173(17) 0.0152(17) 0.0191(19) 0.0023(16) 0.0062(14) -0.0044(16)
C11 0.0193(17) 0.0168(17) 0.023(2) 0.0008(17) 0.0086(15) -0.0021(16)
C12 0.0296(19) 0.0187(18) 0.025(2) -0.0027(17) 0.0143(16) -0.0017(17)
C13 0.023(2) 0.027(2) 0.025(2) 0.0032(17) 0.0020(17) -0.0034(17)
C14 0.027(2) 0.0227(19) 0.021(2) 0.0007(16) 0.0140(17) -0.0019(16)
C15 0.0223(19) 0.0230(19) 0.025(2) -0.0027(17) 0.0138(17) -0.0078(16)
C16 0.0222(19) 0.0128(17) 0.031(2) -0.0025(17) 0.0152(17) -0.0018(15)
C17 0.0219(19) 0.025(2) 0.029(2) -0.0024(17) 0.0068(17) 0.0005(17)
C18 0.0170(17) 0.0245(19) 0.043(3) 0.0053(19) 0.0112(17) 0.0038(17)
C19 0.0257(19) 0.0227(19) 0.039(2) 0.0024(19) 0.0210(18) 0.0002(18)
C20 0.0231(19) 0.024(2) 0.025(2) 0.0047(17) 0.0111(17) -0.0037(16)
C21 0.023(2) 0.024(2) 0.033(2) 0.0013(17) 0.0159(18) -0.0010(16)
C22 0.030(2) 0.028(2) 0.025(2) 0.0033(17) 0.0181(18) -0.0040(17)
C23 0.0255(19) 0.020(2) 0.030(2) 0.0017(17) 0.0115(18) 0.0036(16)
C24 0.028(2) 0.0171(19) 0.031(2) 0.0011(17) 0.0196(18) -0.0035(16)
C25 0.0213(19) 0.024(2) 0.027(2) 0.0040(17) 0.0076(17) -0.0054(16)
C26 0.126(5) 0.047(3) 0.079(4) -0.007(3) 0.006(4) 0.026(3)
C27 0.037(2) 0.042(3) 0.050(3) 0.012(3) 0.010(2) -0.003(2)
C28 0.067(3) 0.086(4) 0.062(4) 0.024(3) 0.027(3) 0.026(3)
C29 0.040(2) 0.042(2) 0.033(3) 0.003(2) 0.010(2) -0.001(2)
C30 0.028(2) 0.038(2) 0.022(2) 0.002(2) 0.0067(18) 0.0006(19)
C31 0.063(3) 0.045(3) 0.055(3) -0.010(2) 0.040(3) -0.011(2)
F1 0.0337(11) 0.0485(14) 0.0216(11) 0.0034(10) 0.0123(9) 0.0087(10)
F2 0.0198(10) 0.0475(13) 0.0272(12) 0.0000(11) 0.0026(9) 0.0038(10)
F3 0.0440(13) 0.0296(12) 0.0305(13) 0.0027(10) 0.0093(10) 0.0083(10)
F4 0.0428(15) 0.0405(14) 0.073(2) 0.0066(13) 0.0048(13) -0.0030(11)
F5 0.0201(11) 0.0627(15) 0.0498(15) 0.0149(12) 0.0114(10) 0.0043(11)
F6 0.0314(12) 0.0928(18) 0.0346(14) 0.0185(13) 0.0106(10) -0.0047(13)
F7 0.0377(13) 0.0595(15) 0.0413(15) 0.0113(12) 0.0074(11) 0.0051(11)
F8 0.0491(15) 0.0829(18) 0.0355(15) -0.0073(13) 0.0122(12) -0.0307(13)
F9 0.0300(13) 0.0907(18) 0.0507(17) -0.0082(13) 0.0193(12) -0.0091(12)
F10 0.0472(17) 0.104(2) 0.157(3) 0.098(2) 0.0181(19) -0.0023(16)
F11 0.0598(17) 0.0478(15) 0.138(3) -0.0392(16) 0.0434(18) -0.0136(13)
F12 0.0348(14) 0.0649(17) 0.110(2) 0.0074(15) 0.0386(15) 0.0131(12)
Fe1 0.0195(3) 0.0185(3) 0.0241(3) 0.0016(2) 0.0112(2) 0.0019(2)
N1 0.0248(16) 0.0229(17) 0.032(2) -0.0006(14) 0.0145(15) 0.0020(13)
N2 0.0178(16) 0.0218(16) 0.0234(18) 0.0019(14) 0.0072(14) 0.0033(13)
O1 0.061(2) 0.0384(17) 0.058(2) 0.0129(16) 0.0050(17) 0.0040(16)
O2 0.0529(18) 0.0447(17) 0.0361(18) 0.0066(14) 0.0268(15) 0.0025(15)
P1 0.0201(6) 0.0304(9) 0.0161(7) 0.0017(6) 0.0038(5) 0.0047(6)
P2 0.0211(7) 0.0413(10) 0.0298(8) 0.0096(8) 0.0079(6) -0.0014(7)
P3 0.0221(5) 0.0366(6) 0.0529(8) 0.0052(6) 0.0133(5) -0.0017(5)

loop_
_atom_type_symbol
_atom_type_description
_atom_type_scat_dispersion_real
_atom_type_scat_dispersion_imag
_atom_type_scat_source
C C 0.0033 0.0016 'International Tables Vol C Tables 4.2.6.8 and 6.1.1.4'
H H 0.0000 0.0000 'International Tables Vol C Tables 4.2.6.8 and 6.1.1.4'
N N 0.0061 0.0033 'International Tables Vol C Tables 4.2.6.8 and 6.1.1.4'
F F 0.0171 0.0103 'International Tables Vol C Tables 4.2.6.8 and 6.1.1.4'
P P 0.1023 0.0942 'International Tables Vol C Tables 4.2.6.8 and 6.1.1.4'
Fe Fe 0.3463 0.8444 'International Tables Vol C Tables 4.2.6.8 and 6.1.1.4'
O O 0.0106 0.0060 'International Tables Vol C Tables 4.2.6.8 and 6.1.1.4'

loop_
_geom_angle_atom_site_label_1
_geom_angle_atom_site_label_2
_geom_angle_atom_site_label_3
_geom_angle
_geom_angle_site_symmetry_1
_geom_angle_site_symmetry_3
C2 C1 H1A 109.5 . .
C2 C1 H1B 109.5 . .
H1A C1 H1B 109.5 . .
C2 C1 H1C 109.5 . .
H1A C1 H1C 109.5 . .
H1B C1 H1C 109.5 . .
C3 C2 C6 116.6(3) . .
C3 C2 C1 122.3(3) . .
C6 C2 C1 121.1(3) . .
C4 C3 C2 121.9(3) . .
C4 C3 H3 119.0 . .
C2 C3 H3 119.0 . .
N1 C4 C3 118.8(3) . .
N1 C4 C9 117.9(3) . .
C3 C4 C9 123.3(3) . .
N1 C5 C6 121.0(4) . .
N1 C5 H5 119.5 . .
C6 C5 H5 119.5 . .
C5 C6 C2 120.7(4) . .
C5 C6 H6 119.7 . .
C2 C6 H6 119.7 . .
N2 C7 C8 108.2(3) . .
N2 C7 H7A 110.1 . .
C8 C7 H7A 110.1 . .
N2 C7 H7B 110.1 . .
C8 C7 H7B 110.1 . .
H7A C7 H7B 108.4 . .
N1 C8 C7 109.0(3) . .
N1 C8 H8A 109.9 . .
C7 C8 H8A 109.9 . .
N1 C8 H8B 109.9 . .
C7 C8 H8B 109.9 . .
H8A C8 H8B 108.3 . .
N2 C9 C10 120.0(3) . .
N2 C9 C4 118.5(3) . .
C10 C9 C4 121.5(3) . .
C9 C10 C11 120.8(3) . .
C9 C10 H10 119.6 . .
C11 C10 H10 119.6 . .
C10 C11 C12 117.3(3) . .
C10 C11 C14 123.8(3) . .
C12 C11 C14 118.9(3) . .
C13 C12 C11 120.0(3) . .
C13 C12 H12 120.0 . .
C11 C12 H12 120.0 . .
N2 C13 C12 121.1(3) . .
N2 C13 H13 119.5 . .
C12 C13 H13 119.5 . .
C15 C14 C11 127.1(3) . .
C15 C14 H14 116.5 . .
C11 C14 H14 116.5 . .
C14 C15 C16 124.6(3) . .
C14 C15 H15 117.7 . .
C16 C15 H15 117.7 . .
C20 C16 C17 107.3(3) . .
C20 C16 C15 126.5(3) . .
C17 C16 C15 126.1(3) . .
C20 C16 Fe1 69.56(18) . .
C17 C16 Fe1 69.53(18) . .
C15 C16 Fe1 122.9(2) . .
C18 C17 C16 108.1(3) . .
C18 C17 Fe1 69.84(19) . .
C16 C17 Fe1 69.40(18) . .
C18 C17 H17 126.0 . .
C16 C17 H17 126.0 . .
Fe1 C17 H17 126.0 . .
C19 C18 C17 108.6(3) . .
C19 C18 Fe1 70.14(18) . .
C17 C18 Fe1 69.70(19) . .
C19 C18 H18 125.7 . .
C17 C18 H18 125.7 . .
Fe1 C18 H18 125.7 . .
C18 C19 C20 108.3(3) . .
C18 C19 Fe1 69.62(19) . .
C20 C19 Fe1 69.33(19) . .
C18 C19 H19 125.8 . .
C20 C19 H19 125.8 . .
Fe1 C19 H19 125.8 . .
C19 C20 C16 107.7(3) . .
C19 C20 Fe1 69.96(19) . .
C16 C20 Fe1 69.40(19) . .
C19 C20 H20 126.1 . .
C16 C20 H20 126.1 . .
Fe1 C20 H20 126.1 . .
C22 C21 C25 107.9(3) . .
C22 C21 Fe1 69.76(19) . .
C25 C21 Fe1 69.81(19) . .
C22 C21 H21 126.1 . .
C25 C21 H21 126.1 . .
Fe1 C21 H21 126.1 . .
C23 C22 C21 108.3(3) . .
C23 C22 Fe1 70.3(2) . .
C21 C22 Fe1 69.67(19) . .
C23 C22 H22 125.8 . .
C21 C22 H22 125.8 . .
Fe1 C22 H22 125.8 . .
C24 C23 C22 107.8(3) . .
C24 C23 Fe1 69.23(19) . .
C22 C23 Fe1 69.34(18) . .
C24 C23 H23 126.1 . .
C22 C23 H23 126.1 . .
Fe1 C23 H23 126.1 . .
C23 C24 C25 108.6(3) . .
C23 C24 Fe1 70.71(19) . .
C25 C24 Fe1 69.90(18) . .
C23 C24 H24 125.7 . .
C25 C24 H24 125.7 . .
Fe1 C24 H24 125.7 . .
C21 C25 C24 107.3(3) . .
C21 C25 Fe1 69.60(18) . .
C24 C25 Fe1 69.25(19) . .
C21 C25 H25 126.3 . .
C24 C25 H25 126.3 . .
Fe1 C25 H25 126.3 . .
C27 C26 H26A 109.5 . .
C27 C26 H26B 109.5 . .
H26A C26 H26B 109.5 . .
C27 C26 H26C 109.5 . .
H26A C26 H26C 109.5 . .
H26B C26 H26C 109.5 . .
O1 C27 C26 122.0(4) . .
O1 C27 C28 120.8(4) . .
C26 C27 C28 117.1(4) . .
C27 C28 H28A 109.5 . .
C27 C28 H28B 109.5 . .
H28A C28 H28B 109.5 . .
C27 C28 H28C 109.5 . .
H28A C28 H28C 109.5 . .
H28B C28 H28C 109.5 . .
C30 C29 H29A 109.5 . .
C30 C29 H29B 109.5 . .
H29A C29 H29B 109.5 . .
C30 C29 H29C 109.5 . .
H29A C29 H29C 109.5 . .
H29B C29 H29C 109.5 . .
O2 C30 C31 122.9(4) . .
O2 C30 C29 121.2(4) . .
C31 C30 C29 115.9(3) . .
C30 C31 H31A 109.5 . .
C30 C31 H31B 109.5 . .
H31A C31 H31B 109.5 . .
C30 C31 H31C 109.5 . .
H31A C31 H31C 109.5 . .
H31B C31 H31C 109.5 . .
C16 Fe1 C24 155.65(14) . .
C16 Fe1 C17 41.07(13) . .
C24 Fe1 C17 161.52(13) . .
C16 Fe1 C20 41.04(13) . .
C24 Fe1 C20 120.03(14) . .
C17 Fe1 C20 68.74(14) . .
C16 Fe1 C18 68.65(13) . .
C24 Fe1 C18 124.47(14) . .
C17 Fe1 C18 40.46(13) . .
C20 Fe1 C18 68.38(14) . .
C16 Fe1 C21 108.67(13) . .
C24 Fe1 C21 68.31(14) . .
C17 Fe1 C21 121.31(14) . .
C20 Fe1 C21 126.68(13) . .
C18 Fe1 C21 155.38(14) . .
C16 Fe1 C22 126.59(14) . .
C24 Fe1 C22 67.84(14) . .
C17 Fe1 C22 108.22(15) . .
C20 Fe1 C22 164.20(13) . .
C18 Fe1 C22 120.08(14) . .
C21 Fe1 C22 40.56(12) . .
C16 Fe1 C25 120.96(13) . .
C24 Fe1 C25 40.86(12) . .
C17 Fe1 C25 156.29(14) . .
C20 Fe1 C25 108.01(14) . .
C18 Fe1 C25 162.10(14) . .
C21 Fe1 C25 40.59(13) . .
C22 Fe1 C25 68.15(14) . .
C16 Fe1 C19 68.62(13) . .
C24 Fe1 C19 107.07(14) . .
C17 Fe1 C19 68.06(15) . .
C20 Fe1 C19 40.72(12) . .
C18 Fe1 C19 40.24(13) . .
C21 Fe1 C19 163.55(14) . .
C22 Fe1 C19 153.98(13) . .
C25 Fe1 C19 125.74(14) . .
C16 Fe1 C23 163.27(14) . .
C24 Fe1 C23 40.06(12) . .
C17 Fe1 C23 125.33(14) . .
C20 Fe1 C23 154.01(14) . .
C18 Fe1 C23 107.01(14) . .
C21 Fe1 C23 68.13(13) . .
C22 Fe1 C23 40.40(13) . .
C25 Fe1 C23 68.09(13) . .
C19 Fe1 C23 119.23(13) . .
C5 N1 C4 120.9(3) . .
C5 N1 C8 119.9(3) . .
C4 N1 C8 119.2(3) . .
C13 N2 C9 120.8(3) . .
C13 N2 C7 120.0(3) . .
C9 N2 C7 119.2(3) . .
F1 P1 F1 180.0 3_775 .
F1 P1 F3 89.85(10) 3_775 .
F1 P1 F3 90.15(10) . .
F1 P1 F3 90.15(10) 3_775 3_775
F1 P1 F3 89.85(10) . 3_775
F3 P1 F3 180.0 . 3_775
F1 P1 F2 90.12(10) 3_775 3_775
F1 P1 F2 89.88(10) . 3_775
F3 P1 F2 90.11(10) . 3_775
F3 P1 F2 89.89(10) 3_775 3_775
F1 P1 F2 89.88(10) 3_775 .
F1 P1 F2 90.12(10) . .
F3 P1 F2 89.89(10) . .
F3 P1 F2 90.11(10) 3_775 .
F2 P1 F2 180.0 3_775 .
F4 P2 F4 180.00(16) . 3_676
F4 P2 F6 89.74(12) . 3_676
F4 P2 F6 90.26(12) 3_676 3_676
F4 P2 F6 90.27(12) . .
F4 P2 F6 89.74(12) 3_676 .
F6 P2 F6 180.00(17) 3_676 .
F4 P2 F5 88.86(11) . .
F4 P2 F5 91.14(11) 3_676 .
F6 P2 F5 90.74(10) 3_676 .
F6 P2 F5 89.26(11) . .
F4 P2 F5 91.14(11) . 3_676
F4 P2 F5 88.86(11) 3_676 3_676
F6 P2 F5 89.25(10) 3_676 3_676
F6 P2 F5 90.75(11) . 3_676
F5 P2 F5 179.999(1) . 3_676
F10 P3 F7 179.26(19) . .
F10 P3 F11 91.28(17) . .
F7 P3 F11 89.42(15) . .
F10 P3 F8 89.85(16) . .
F7 P3 F8 89.45(13) . .
F11 P3 F8 178.83(16) . .
F10 P3 F9 90.10(16) . .
F7 P3 F9 89.66(13) . .
F11 P3 F9 89.36(14) . .
F8 P3 F9 90.35(13) . .
F10 P3 F12 91.05(15) . .
F7 P3 F12 89.17(13) . .
F11 P3 F12 91.07(14) . .
F8 P3 F12 89.20(14) . .
F9 P3 F12 178.76(14) . .

loop_
_geom_bond_atom_site_label_1
_geom_bond_atom_site_label_2
_geom_bond_distance
_geom_bond_site_symmetry_2
C1 C2 1.485(5) .
C1 H1A 0.9800 .
C1 H1B 0.9800 .
C1 H1C 0.9800 .
C2 C3 1.390(5) .
C2 C6 1.400(5) .
C3 C4 1.367(4) .
C3 H3 0.9500 .
C4 N1 1.366(4) .
C4 C9 1.485(5) .
C5 N1 1.340(4) .
C5 C6 1.355(5) .
C5 H5 0.9500 .
C6 H6 0.9500 .
C7 N2 1.478(4) .
C7 C8 1.492(5) .
C7 H7A 0.9900 .
C7 H7B 0.9900 .
C8 N1 1.478(4) .
C8 H8A 0.9900 .
C8 H8B 0.9900 .
C9 N2 1.353(4) .
C9 C10 1.371(4) .
C10 C11 1.393(4) .
C10 H10 0.9500 .
C11 C12 1.399(4) .
C11 C14 1.441(4) .
C12 C13 1.369(4) .
C12 H12 0.9500 .
C13 N2 1.340(4) .
C13 H13 0.9500 .
C14 C15 1.336(4) .
C14 H14 0.9500 .
C15 C16 1.452(4) .
C15 H15 0.9500 .
C16 C20 1.428(4) .
C16 C17 1.429(4) .
C16 Fe1 2.036(3) .
C17 C18 1.410(5) .
C17 Fe1 2.038(3) .
C17 H17 1.0000 .
C18 C19 1.406(4) .
C18 Fe1 2.040(3) .
C18 H18 1.0000 .
C19 C20 1.421(4) .
C19 Fe1 2.047(3) .
C19 H19 1.0000 .
C20 Fe1 2.038(3) .
C20 H20 1.0000 .
C21 C22 1.417(4) .
C21 C25 1.418(5) .
C21 Fe1 2.043(3) .
C21 H21 1.0000 .
C22 C23 1.416(4) .
C22 Fe1 2.044(3) .
C22 H22 1.0000 .
C23 C24 1.402(4) .
C23 Fe1 2.057(3) .
C23 H23 1.0000 .
C24 C25 1.425(4) .
C24 Fe1 2.037(3) .
C24 H24 1.0000 .
C25 Fe1 2.046(3) .
C25 H25 1.0000 .
C26 C27 1.448(6) .
C26 H26A 0.9800 .
C26 H26B 0.9800 .
C26 H26C 0.9800 .
C27 O1 1.200(4) .
C27 C28 1.502(5) .
C28 H28A 0.9800 .
C28 H28B 0.9800 .
C28 H28C 0.9800 .
C29 C30 1.492(5) .
C29 H29A 0.9800 .
C29 H29B 0.9800 .
C29 H29C 0.9800 .
C30 O2 1.207(4) .
C30 C31 1.489(5) .
C31 H31A 0.9800 .
C31 H31B 0.9800 .
C31 H31C 0.9800 .
F1 P1 1.5961(18) .
F2 P1 1.6053(16) .
F3 P1 1.5965(18) .
F4 P2 1.585(2) .
F5 P2 1.5914(19) .
F6 P2 1.589(2) .
F7 P3 1.585(2) .
F8 P3 1.588(2) .
F9 P3 1.589(2) .
F10 P3 1.564(3) .
F11 P3 1.586(2) .
F12 P3 1.596(2) .
P1 F1 1.5961(18) 3_775
P1 F3 1.5965(18) 3_775
P1 F2 1.6053(17) 3_775
P2 F4 1.585(2) 3_676
P2 F6 1.589(2) 3_676
P2 F5 1.5914(19) 3_676

loop_
_geom_torsion_atom_site_label_1
_geom_torsion_atom_site_label_2
_geom_torsion_atom_site_label_3
_geom_torsion_atom_site_label_4
_geom_torsion
C6 C2 C3 C4 -2.3(5)
C1 C2 C3 C4 178.8(3)
C2 C3 C4 N1 1.8(5)
C2 C3 C4 C9 -176.9(3)
N1 C5 C6 C2 1.2(5)
C3 C2 C6 C5 0.8(5)
C1 C2 C6 C5 179.7(3)
N2 C7 C8 N1 59.0(4)
N1 C4 C9 N2 19.7(4)
C3 C4 C9 N2 -161.7(3)
N1 C4 C9 C10 -158.8(3)
C3 C4 C9 C10 19.9(5)
N2 C9 C10 C11 1.5(5)
C4 C9 C10 C11 179.9(3)
C9 C10 C11 C12 -1.7(4)
C9 C10 C11 C14 178.6(3)
C10 C11 C12 C13 0.8(5)
C14 C11 C12 C13 -179.5(3)
C11 C12 C13 N2 0.4(5)
C10 C11 C14 C15 0.9(5)
C12 C11 C14 C15 -178.8(3)
C11 C14 C15 C16 -179.0(3)
C14 C15 C16 C20 -7.1(5)
C14 C15 C16 C17 177.6(3)
C14 C15 C16 Fe1 -94.9(4)
C20 C16 C17 C18 -0.2(4)
C15 C16 C17 C18 175.8(3)
Fe1 C16 C17 C18 59.3(2)
C20 C16 C17 Fe1 -59.6(2)
C15 C16 C17 Fe1 116.5(3)
C16 C17 C18 C19 0.5(4)
Fe1 C17 C18 C19 59.6(2)
C16 C17 C18 Fe1 -59.1(2)
C17 C18 C19 C20 -0.6(4)
Fe1 C18 C19 C20 58.7(2)
C17 C18 C19 Fe1 -59.3(2)
C18 C19 C20 C16 0.5(4)
Fe1 C19 C20 C16 59.3(2)
C18 C19 C20 Fe1 -58.9(2)
C17 C16 C20 C19 -0.2(4)
C15 C16 C20 C19 -176.2(3)
Fe1 C16 C20 C19 -59.7(2)
C17 C16 C20 Fe1 59.5(2)
C15 C16 C20 Fe1 -116.5(3)
C25 C21 C22 C23 -0.2(4)
Fe1 C21 C22 C23 -59.9(2)
C25 C21 C22 Fe1 59.6(2)
C21 C22 C23 C24 0.8(4)
Fe1 C22 C23 C24 -58.7(2)
C21 C22 C23 Fe1 59.5(2)
C22 C23 C24 C25 -1.1(4)
Fe1 C23 C24 C25 -59.8(2)
C22 C23 C24 Fe1 58.8(2)
C22 C21 C25 C24 -0.4(4)
Fe1 C21 C25 C24 59.2(2)
C22 C21 C25 Fe1 -59.6(2)
C23 C24 C25 C21 0.9(4)
Fe1 C24 C25 C21 -59.4(2)
C23 C24 C25 Fe1 60.4(2)
C20 C16 Fe1 C24 -46.4(4)
C17 C16 Fe1 C24 -164.9(3)
C15 C16 Fe1 C24 74.6(5)
C20 C16 Fe1 C17 118.5(3)
C15 C16 Fe1 C17 -120.5(4)
C17 C16 Fe1 C20 -118.5(3)
C15 C16 Fe1 C20 121.0(4)
C20 C16 Fe1 C18 81.2(2)
C17 C16 Fe1 C18 -37.4(2)
C15 C16 Fe1 C18 -157.8(3)
C20 C16 Fe1 C21 -124.9(2)
C17 C16 Fe1 C21 116.6(2)
C15 C16 Fe1 C21 -3.9(3)
C20 C16 Fe1 C22 -166.50(19)
C17 C16 Fe1 C22 75.0(3)
C15 C16 Fe1 C22 -45.5(4)
C20 C16 Fe1 C25 -82.0(2)
C17 C16 Fe1 C25 159.5(2)
C15 C16 Fe1 C25 39.0(4)
C20 C16 Fe1 C19 37.82(19)
C17 C16 Fe1 C19 -80.7(2)
C15 C16 Fe1 C19 158.8(3)
C20 C16 Fe1 C23 159.1(4)
C17 C16 Fe1 C23 40.6(6)
C15 C16 Fe1 C23 -79.9(6)
C23 C24 Fe1 C16 -168.9(3)
C25 C24 Fe1 C16 -49.6(4)
C23 C24 Fe1 C17 43.7(5)
C25 C24 Fe1 C17 162.9(4)
C23 C24 Fe1 C20 157.8(2)
C25 C24 Fe1 C20 -83.0(2)
C23 C24 Fe1 C18 74.6(2)
C25 C24 Fe1 C18 -166.1(2)
C23 C24 Fe1 C21 -81.4(2)
C25 C24 Fe1 C21 37.9(2)
C23 C24 Fe1 C22 -37.50(19)
C25 C24 Fe1 C22 81.8(2)
C23 C24 Fe1 C25 -119.3(3)
C23 C24 Fe1 C19 115.4(2)
C25 C24 Fe1 C19 -125.4(2)
C25 C24 Fe1 C23 119.3(3)
C18 C17 Fe1 C16 -119.4(3)
C18 C17 Fe1 C24 40.8(6)
C16 C17 Fe1 C24 160.3(4)
C18 C17 Fe1 C20 -81.2(2)
C16 C17 Fe1 C20 38.2(2)
C16 C17 Fe1 C18 119.4(3)
C18 C17 Fe1 C21 157.9(2)
C16 C17 Fe1 C21 -82.7(2)
C18 C17 Fe1 C22 115.3(2)
C16 C17 Fe1 C22 -125.3(2)
C18 C17 Fe1 C25 -167.7(3)
C16 C17 Fe1 C25 -48.3(4)
C18 C17 Fe1 C19 -37.3(2)
C16 C17 Fe1 C19 82.2(2)
C18 C17 Fe1 C23 73.8(3)
C16 C17 Fe1 C23 -166.7(2)
C19 C20 Fe1 C16 118.9(3)
C19 C20 Fe1 C24 -81.3(2)
C16 C20 Fe1 C24 159.82(19)
C19 C20 Fe1 C17 80.6(2)
C16 C20 Fe1 C17 -38.27(19)
C19 C20 Fe1 C18 37.03(19)
C16 C20 Fe1 C18 -81.9(2)
C19 C20 Fe1 C21 -165.4(2)
C16 C20 Fe1 C21 75.7(2)
C19 C20 Fe1 C22 162.4(4)
C16 C20 Fe1 C22 43.5(6)
C19 C20 Fe1 C25 -124.3(2)
C16 C20 Fe1 C25 116.8(2)
C16 C20 Fe1 C19 -118.9(3)
C19 C20 Fe1 C23 -47.5(4)
C16 C20 Fe1 C23 -166.4(3)
C19 C18 Fe1 C16 -81.7(2)
C17 C18 Fe1 C16 37.9(2)
C19 C18 Fe1 C24 74.9(2)
C17 C18 Fe1 C24 -165.4(2)
C19 C18 Fe1 C17 -119.6(3)
C19 C18 Fe1 C20 -37.46(19)
C17 C18 Fe1 C20 82.2(2)
C19 C18 Fe1 C21 -170.1(3)
C17 C18 Fe1 C21 -50.5(4)
C19 C18 Fe1 C22 157.40(19)
C17 C18 Fe1 C22 -83.0(2)
C19 C18 Fe1 C25 44.2(5)
C17 C18 Fe1 C25 163.8(4)
C17 C18 Fe1 C19 119.6(3)
C19 C18 Fe1 C23 115.4(2)
C17 C18 Fe1 C23 -125.0(2)
C22 C21 Fe1 C16 -125.0(2)
C25 C21 Fe1 C16 116.1(2)
C22 C21 Fe1 C24 80.8(2)
C25 C21 Fe1 C24 -38.12(19)
C22 C21 Fe1 C17 -81.5(2)
C25 C21 Fe1 C17 159.57(19)
C22 C21 Fe1 C20 -167.1(2)
C25 C21 Fe1 C20 73.9(2)
C22 C21 Fe1 C18 -45.6(4)
C25 C21 Fe1 C18 -164.6(3)
C25 C21 Fe1 C22 -118.9(3)
C22 C21 Fe1 C25 118.9(3)
C22 C21 Fe1 C19 157.4(4)
C25 C21 Fe1 C19 38.5(5)
C22 C21 Fe1 C23 37.5(2)
C25 C21 Fe1 C23 -81.4(2)
C23 C22 Fe1 C16 -165.47(19)
C21 C22 Fe1 C16 75.3(2)
C23 C22 Fe1 C24 37.19(18)
C21 C22 Fe1 C24 -82.1(2)
C23 C22 Fe1 C17 -123.6(2)
C21 C22 Fe1 C17 117.2(2)
C23 C22 Fe1 C20 160.3(4)
C21 C22 Fe1 C20 41.0(6)
C23 C22 Fe1 C18 -80.9(2)
C21 C22 Fe1 C18 159.9(2)
C23 C22 Fe1 C21 119.3(3)
C23 C22 Fe1 C25 81.4(2)
C21 C22 Fe1 C25 -37.8(2)
C23 C22 Fe1 C19 -46.4(4)
C21 C22 Fe1 C19 -165.7(3)
C21 C22 Fe1 C23 -119.3(3)
C21 C25 Fe1 C16 -82.7(2)
C24 C25 Fe1 C16 158.5(2)
C21 C25 Fe1 C24 118.7(3)
C21 C25 Fe1 C17 -47.9(4)
C24 C25 Fe1 C17 -166.6(3)
C21 C25 Fe1 C20 -125.9(2)
C24 C25 Fe1 C20 115.4(2)
C21 C25 Fe1 C18 158.8(4)
C24 C25 Fe1 C18 40.1(5)
C24 C25 Fe1 C21 -118.7(3)
C21 C25 Fe1 C22 37.8(2)
C24 C25 Fe1 C22 -80.9(2)
C21 C25 Fe1 C19 -167.46(19)
C24 C25 Fe1 C19 73.8(2)
C21 C25 Fe1 C23 81.5(2)
C24 C25 Fe1 C23 -37.2(2)
C18 C19 Fe1 C16 81.8(2)
C20 C19 Fe1 C16 -38.11(19)
C18 C19 Fe1 C24 -123.6(2)
C20 C19 Fe1 C24 116.5(2)
C18 C19 Fe1 C17 37.45(19)
C20 C19 Fe1 C17 -82.5(2)
C18 C19 Fe1 C20 119.9(3)
C20 C19 Fe1 C18 -119.9(3)
C18 C19 Fe1 C21 165.4(4)
C20 C19 Fe1 C21 45.5(5)
C18 C19 Fe1 C22 -49.3(4)
C20 C19 Fe1 C22 -169.2(3)
C18 C19 Fe1 C25 -164.69(19)
C20 C19 Fe1 C25 75.4(2)
C18 C19 Fe1 C23 -81.8(2)
C20 C19 Fe1 C23 158.3(2)
C24 C23 Fe1 C16 164.0(4)
C22 C23 Fe1 C16 44.4(5)
C22 C23 Fe1 C24 -119.6(3)
C24 C23 Fe1 C17 -164.4(2)
C22 C23 Fe1 C17 76.0(2)
C24 C23 Fe1 C20 -48.3(4)
C22 C23 Fe1 C20 -167.9(3)
C24 C23 Fe1 C18 -123.8(2)
C22 C23 Fe1 C18 116.7(2)
C24 C23 Fe1 C21 81.9(2)
C22 C23 Fe1 C21 -37.7(2)
C24 C23 Fe1 C22 119.6(3)
C24 C23 Fe1 C25 37.97(19)
C22 C23 Fe1 C25 -81.6(2)
C24 C23 Fe1 C19 -81.8(2)
C22 C23 Fe1 C19 158.7(2)
C6 C5 N1 C4 -1.8(5)
C6 C5 N1 C8 177.0(3)
C3 C4 N1 C5 0.3(5)
C9 C4 N1 C5 179.0(3)
C3 C4 N1 C8 -178.5(3)
C9 C4 N1 C8 0.2(4)
C7 C8 N1 C5 141.3(3)
C7 C8 N1 C4 -39.8(4)
C12 C13 N2 C9 -0.7(5)
C12 C13 N2 C7 177.0(3)
C10 C9 N2 C13 -0.3(5)
C4 C9 N2 C13 -178.8(3)
C10 C9 N2 C7 -177.9(3)
C4 C9 N2 C7 3.6(4)
C8 C7 N2 C13 139.3(3)
C8 C7 N2 C9 -43.0(4)
